data_4082631
loop_
_publ_author_name
'Zhu, Bolin'
'Hao, Xiaoting'
'Chen, Yunfei'

_publ_section_title
;
 Intramolecular C--H Bond Activation in Bridged Dicyclopentadienyl
 Dimethyl Dinuclear Complexes
;
_journal_issue 1
_journal_name_full Organometallics
_journal_page_first 240
_journal_paper_doi 10.1021/om400986a
_journal_volume 33
_journal_year 2014
_chemical_formula_sum 'C22 H18 O4 Ru2 Si'
_chemical_formula_weight 576.59
_chemical_name_systematic
; 
 ? 
;
_space_group_IT_number 33
_symmetry_cell_setting orthorhombic
_symmetry_space_group_name_Hall 'P 2c -2n'
_symmetry_space_group_name_H-M 'P n a 21'
_atom_sites_solution_hydrogens geom
_atom_sites_solution_primary direct
_atom_sites_solution_secondary difmap
_audit_creation_method SHELXL-97
_cell_angle_alpha 90.00
_cell_angle_beta 90.00
_cell_angle_gamma 90.00
_cell_formula_units_Z 4
_cell_length_a 15.8063(13)
_cell_length_b 8.5500(7)
_cell_length_c 15.4134(13)
_cell_measurement_reflns_used 6191
_cell_measurement_temperature 296(2)
_cell_measurement_theta_max 28.41
_cell_measurement_theta_min 2.71
_cell_volume 2083.0(3)
_computing_cell_refinement 'Bruker SMART'
_computing_data_collection 'Bruker SMART'
_computing_data_reduction 'Bruker SAINT'
_computing_molecular_graphics 'Bruker SHELXTL'
_computing_publication_material 'Bruker SHELXTL'
_computing_structure_refinement 'SHELXL-97 (Sheldrick, 1997)'
_computing_structure_solution 'SHELXS-97 (Sheldrick, 1990)'
_diffrn_ambient_temperature 296(2)
_diffrn_measured_fraction_theta_full 0.993
_diffrn_measured_fraction_theta_max 0.993
_diffrn_measurement_device_type 'CCD area detector'
_diffrn_measurement_method 'phi and omega scans'
_diffrn_radiation_monochromator graphite
_diffrn_radiation_source 'fine-focus sealed tube'
_diffrn_radiation_type MoK\a
_diffrn_radiation_wavelength 0.71073
_diffrn_reflns_av_R_equivalents 0.0294
_diffrn_reflns_av_sigmaI/netI 0.0206
_diffrn_reflns_limit_h_max 18
_diffrn_reflns_limit_h_min -14
_diffrn_reflns_limit_k_max 8
_diffrn_reflns_limit_k_min -10
_diffrn_reflns_limit_l_max 18
_diffrn_reflns_limit_l_min -17
_diffrn_reflns_number 10031
_diffrn_reflns_theta_full 25.01
_diffrn_reflns_theta_max 25.01
_diffrn_reflns_theta_min 2.58
_exptl_absorpt_coefficient_mu 1.533
_exptl_absorpt_correction_T_max 0.8026
_exptl_absorpt_correction_T_min 0.7806
_exptl_absorpt_correction_type multi-scan
_exptl_absorpt_process_details SADABS
_exptl_crystal_colour COLOURLESS
_exptl_crystal_density_diffrn 1.839
_exptl_crystal_density_meas ?
_exptl_crystal_density_method 'not measured'
_exptl_crystal_description BLOCK
_exptl_crystal_F_000 1136
_exptl_crystal_size_max 0.17
_exptl_crystal_size_mid 0.16
_exptl_crystal_size_min 0.15
_refine_diff_density_max 4.177
_refine_diff_density_min -0.799
_refine_diff_density_rms 0.144
_refine_ls_abs_structure_details 'Flack H D (1983), Acta Cryst. A39, 876-881'
_refine_ls_extinction_method none
_refine_ls_goodness_of_fit_ref 1.092
_refine_ls_hydrogen_treatment constr
_refine_ls_matrix_type full
_refine_ls_number_parameters 264
_refine_ls_number_reflns 1897
_refine_ls_number_restraints 19
_refine_ls_restrained_S_all 1.090
_refine_ls_R_factor_all 0.0365
_refine_ls_R_factor_gt 0.0359
_refine_ls_shift/su_max 0.001
_refine_ls_shift/su_mean 0.000
_refine_ls_structure_factor_coef Fsqd
_refine_ls_weighting_details 'calc w=1/[\s^2^(Fo^2^)+(0.0683P)^2^+2.5881P] where P=(Fo^2^+2Fc^2^)/3'
_refine_ls_weighting_scheme calc
_refine_ls_wR_factor_gt 0.0893
_refine_ls_wR_factor_ref 0.0900
_reflns_number_gt 1867
_reflns_number_total 1897
_reflns_threshold_expression >2sigma(I)
_cod_data_source_file om400986a_si_004.cif
_cod_data_source_block n130619c
_cod_depositor_comments
;
The following automatic conversions were performed:

'_symmetry_cell_setting' value 'Orthorhombic' changed to
'orthorhombic' according to
/usr/data/users/saulius/automatic-downloads/current/ACS/lib/dictionaries/cif_core.dic
dictionary named 'cif_core.dic' version 2.4.2 from
2011-04-26.

'_exptl_absorpt_correction_type' value 'MULTI-SCAN'
changed to 'multi-scan' according to
/usr/data/users/saulius/automatic-downloads/current/ACS/lib/dictionaries/cif_core.dic
dictionary named 'cif_core.dic' version 2.4.2 from 2011-04-26.

Automatic conversion script
Id: cif_fix_values 2281 2013-09-26 08:29:07Z andrius 

The following automatic conversions were performed:

'_exptl_crystal_density_meas' value 'NONE' was changed to '?' - the
value is perceived as not measured.

Automatic conversion script
Id: cif_fix_values 3008 2015-01-20 13:52:24Z robertas 
;
_cod_original_sg_symbol_H-M Pna2(1)
_cod_database_code 4082631

loop_
_symmetry_equiv_pos_as_xyz
'x, y, z'
'-x, -y, z+1/2'
'x+1/2, -y+1/2, z'
'-x+1/2, y+1/2, z+1/2'

loop_
_atom_site_label
_atom_site_type_symbol
_atom_site_fract_x
_atom_site_fract_y
_atom_site_fract_z
_atom_site_U_iso_or_equiv
_atom_site_adp_type
_atom_site_occupancy
_atom_site_symmetry_multiplicity
_atom_site_calc_flag
_atom_site_refinement_flags
Ru1 Ru 0.75574(3) 0.40789(6) 0.43742(6) 0.01609(18) Uani 1 1 d .
Ru2 Ru 0.68843(3) 0.02278(6) 0.56274(4) 0.01365(17) Uani 1 1 d .
Si1 Si 0.86932(14) 0.0690(3) 0.41156(14) 0.0204(5) Uani 1 1 d .
O1 O 0.6307(4) 0.4930(7) 0.2980(5) 0.0330(16) Uani 1 1 d .
O2 O 0.6360(4) 0.5008(7) 0.5800(4) 0.0274(16) Uani 1 1 d .
O3 O 0.7542(4) 0.2472(8) 0.6978(6) 0.0308(18) Uani 1 1 d .
O4 O 0.7582(4) -0.2443(8) 0.6666(6) 0.0267(16) Uani 1 1 d .
C1 C 0.8783(4) 0.2783(10) 0.4283(5) 0.0224(10) Uani 1 1 d U
C2 C 0.8773(5) 0.3659(10) 0.5068(5) 0.0228(11) Uani 1 1 d U
H2 H 0.8821 0.3206 0.5650 0.027 Uiso 1 1 calc R
C3 C 0.8719(6) 0.5306(11) 0.4888(6) 0.028(2) Uani 1 1 d .
H3 H 0.8724 0.6145 0.5321 0.034 Uiso 1 1 calc R
C4 C 0.8705(6) 0.5508(11) 0.3985(6) 0.0270(19) Uani 1 1 d .
H4 H 0.8698 0.6510 0.3676 0.032 Uiso 1 1 calc R
C5 C 0.8772(5) 0.4002(10) 0.3601(5) 0.0227(11) Uani 1 1 d U
H5 H 0.8808 0.3800 0.2976 0.027 Uiso 1 1 calc R
C6 C 0.8993(7) 0.0131(10) 0.2978(7) 0.033(2) Uani 1 1 d .
H6A H 0.8685 0.0767 0.2574 0.040 Uiso 1 1 calc R
H6B H 0.8859 -0.0951 0.2882 0.040 Uiso 1 1 calc R
H6C H 0.9589 0.0290 0.2897 0.040 Uiso 1 1 calc R
C7 C 0.9372(6) -0.0332(12) 0.4911(7) 0.037(2) Uani 1 1 d .
H7A H 0.9948 0.0003 0.4840 0.044 Uiso 1 1 calc R
H7B H 0.9336 -0.1440 0.4818 0.044 Uiso 1 1 calc R
H7C H 0.9185 -0.0089 0.5488 0.044 Uiso 1 1 calc R
C8 C 0.7540(5) 0.0481(10) 0.4308(6) 0.0181(17) Uani 1 1 d .
C9 C 0.6973(5) -0.0838(10) 0.4310(6) 0.0230(17) Uani 1 1 d .
H9 H 0.7136 -0.1922 0.4188 0.028 Uiso 1 1 calc R
C10 C 0.6136(6) -0.0302(9) 0.4428(6) 0.0240(17) Uani 1 1 d .
H10 H 0.5620 -0.0934 0.4395 0.029 Uiso 1 1 calc R
C11 C 0.6179(5) 0.1322(10) 0.4518(5) 0.0211(16) Uani 1 1 d .
H11 H 0.5687 0.2009 0.4582 0.025 Uiso 1 1 calc R
C12 C 0.7025(4) 0.1855(8) 0.4411(6) 0.0180(14) Uani 1 1 d .
C13 C 0.5778(5) 0.0026(9) 0.6368(5) 0.0138(16) Uani 1 1 d .
C14 C 0.5369(5) -0.1417(9) 0.6458(5) 0.0173(15) Uani 1 1 d .
H14 H 0.5614 -0.2308 0.6221 0.021 Uiso 1 1 calc R
C15 C 0.4603(5) -0.1544(10) 0.6896(5) 0.0218(17) Uani 1 1 d .
H15 H 0.4340 -0.2514 0.6933 0.026 Uiso 1 1 calc R
C16 C 0.4224(5) -0.0256(11) 0.7279(5) 0.0236(19) Uani 1 1 d .
H16 H 0.3713 -0.0349 0.7575 0.028 Uiso 1 1 calc R
C17 C 0.4635(5) 0.1198(11) 0.7206(5) 0.0233(18) Uani 1 1 d .
H17 H 0.4403 0.2078 0.7469 0.028 Uiso 1 1 calc R
C18 C 0.5384(5) 0.1324(10) 0.6747(5) 0.0198(16) Uani 1 1 d .
H18 H 0.5633 0.2303 0.6688 0.024 Uiso 1 1 calc R
C19 C 0.6777(6) 0.4639(11) 0.3495(6) 0.024(2) Uani 1 1 d .
C20 C 0.6802(5) 0.4696(10) 0.5242(7) 0.0214(19) Uani 1 1 d .
C21 C 0.7293(5) 0.1622(11) 0.6447(6) 0.0217(18) Uani 1 1 d .
C22 C 0.7326(5) -0.1447(10) 0.6265(5) 0.0186(17) Uani 1 1 d .

loop_
_atom_site_aniso_label
_atom_site_aniso_U_11
_atom_site_aniso_U_22
_atom_site_aniso_U_33
_atom_site_aniso_U_23
_atom_site_aniso_U_13
_atom_site_aniso_U_12
Ru1 0.0185(3) 0.0167(3) 0.0131(3) -0.0002(3) -0.0002(3) -0.0009(2)
Ru2 0.0116(3) 0.0201(3) 0.0093(3) -0.0006(3) -0.0004(3) -0.0013(2)
Si1 0.0191(10) 0.0213(10) 0.0206(12) 0.0029(8) 0.0027(8) 0.0027(9)
O1 0.030(4) 0.032(3) 0.037(4) 0.009(3) -0.011(4) 0.002(3)
O2 0.024(3) 0.032(3) 0.025(4) -0.007(2) 0.009(3) 0.006(2)
O3 0.034(4) 0.026(3) 0.032(4) -0.003(3) -0.009(3) -0.006(2)
O4 0.024(3) 0.024(3) 0.032(4) 0.005(3) -0.005(3) 0.002(2)
C1 0.0143(17) 0.035(2) 0.018(2) 0.001(2) -0.0032(18) 0.0050(18)
C2 0.0144(19) 0.036(3) 0.018(2) 0.001(2) -0.0030(19) 0.0045(19)
C3 0.024(5) 0.033(5) 0.028(5) -0.009(4) 0.003(4) -0.011(4)
C4 0.031(5) 0.024(4) 0.026(5) -0.007(4) 0.005(4) -0.008(4)
C5 0.0146(19) 0.035(3) 0.018(2) 0.002(2) -0.003(2) 0.0040(19)
C6 0.042(6) 0.030(5) 0.028(5) -0.011(4) 0.018(5) -0.001(4)
C7 0.030(5) 0.035(6) 0.046(6) 0.013(4) -0.008(5) 0.007(4)
C8 0.019(4) 0.027(4) 0.008(4) 0.003(5) 0.000(3) -0.001(3)
C9 0.029(4) 0.027(4) 0.013(4) -0.005(3) 0.000(4) 0.001(3)
C10 0.029(4) 0.034(4) 0.009(4) 0.003(4) -0.002(4) -0.010(3)
C11 0.017(3) 0.030(4) 0.016(4) 0.003(3) 0.003(3) -0.003(3)
C12 0.019(3) 0.019(4) 0.016(3) -0.001(3) 0.000(4) 0.000(3)
C13 0.012(4) 0.022(4) 0.007(4) 0.001(3) 0.000(3) 0.003(3)
C14 0.019(4) 0.018(4) 0.015(4) 0.004(3) -0.001(3) 0.000(3)
C15 0.013(4) 0.030(4) 0.022(4) 0.009(4) -0.001(3) -0.007(3)
C16 0.015(4) 0.044(5) 0.011(4) -0.003(3) 0.002(3) -0.002(4)
C17 0.015(4) 0.036(4) 0.019(4) -0.008(3) -0.001(3) 0.008(3)
C18 0.020(4) 0.022(4) 0.017(4) -0.002(3) -0.002(3) -0.001(3)
C19 0.022(5) 0.030(5) 0.020(5) -0.003(4) -0.001(4) -0.005(4)
C20 0.019(4) 0.026(5) 0.020(4) 0.001(4) -0.004(4) 0.002(3)
C21 0.012(3) 0.033(5) 0.020(4) 0.000(4) -0.004(3) -0.001(3)
C22 0.011(3) 0.026(4) 0.019(4) -0.002(4) 0.002(3) -0.005(3)

loop_
_atom_type_symbol
_atom_type_description
_atom_type_scat_dispersion_real
_atom_type_scat_dispersion_imag
_atom_type_scat_source
C C 0.0033 0.0000 'International Tables Vol C Tables 4.2.6.8 and 6.1.1.4'
H H 0.0000 0.0000 'International Tables Vol C Tables 4.2.6.8 and 6.1.1.4'
O O 0.0106 0.0000 'International Tables Vol C Tables 4.2.6.8 and 6.1.1.4'
Si Si 0.0817 0.0000 'International Tables Vol C Tables 4.2.6.8 and 6.1.1.4'
Ru Ru -1.2594 0.0000 'International Tables Vol C Tables 4.2.6.8 and 6.1.1.4'

loop_
_geom_angle_atom_site_label_1
_geom_angle_atom_site_label_2
_geom_angle_atom_site_label_3
_geom_angle
C20 Ru1 C19 91.4(4)
C20 Ru1 C12 88.9(3)
C19 Ru1 C12 89.3(4)
C20 Ru1 C2 104.6(4)
C19 Ru1 C2 161.1(4)
C12 Ru1 C2 100.9(3)
C20 Ru1 C1 137.6(3)
C19 Ru1 C1 130.1(3)
C12 Ru1 C1 84.2(3)
C2 Ru1 C1 37.2(3)
C20 Ru1 C3 97.9(4)
C19 Ru1 C3 131.6(4)
C12 Ru1 C3 138.1(3)
C2 Ru1 C3 37.4(3)
C1 Ru1 C3 63.1(3)
C20 Ru1 C5 158.1(4)
C19 Ru1 C5 100.5(3)
C12 Ru1 C5 109.3(3)
C2 Ru1 C5 61.1(3)
C1 Ru1 C5 38.4(3)
C3 Ru1 C5 60.5(3)
C20 Ru1 C4 123.3(4)
C19 Ru1 C4 101.3(4)
C12 Ru1 C4 145.4(3)
C2 Ru1 C4 61.6(4)
C1 Ru1 C4 63.7(3)
C3 Ru1 C4 36.1(3)
C5 Ru1 C4 36.6(3)
C21 Ru2 C22 90.2(4)
C21 Ru2 C13 88.4(3)
C22 Ru2 C13 87.8(3)
C21 Ru2 C9 149.5(3)
C22 Ru2 C9 98.2(3)
C13 Ru2 C9 121.0(3)
C21 Ru2 C10 151.2(3)
C22 Ru2 C10 118.4(3)
C13 Ru2 C10 89.6(3)
C9 Ru2 C10 36.8(3)
C21 Ru2 C11 115.1(3)
C22 Ru2 C11 154.6(3)
C13 Ru2 C11 92.0(3)
C9 Ru2 C11 60.5(3)
C10 Ru2 C11 36.3(3)
C21 Ru2 C8 112.8(3)
C22 Ru2 C8 111.7(3)
C13 Ru2 C8 150.3(3)
C9 Ru2 C8 37.1(3)
C10 Ru2 C8 61.7(3)
C11 Ru2 C8 60.6(3)
C21 Ru2 C12 97.5(3)
C22 Ru2 C12 146.9(3)
C13 Ru2 C12 124.3(3)
C9 Ru2 C12 60.6(3)
C10 Ru2 C12 60.7(3)
C11 Ru2 C12 36.0(2)
C8 Ru2 C12 36.1(3)
C1 Si1 C7 109.1(4)
C1 Si1 C8 98.6(4)
C7 Si1 C8 114.8(5)
C1 Si1 C6 111.3(4)
C7 Si1 C6 110.6(5)
C8 Si1 C6 111.9(5)
C2 C1 C5 103.5(7)
C2 C1 Si1 129.7(6)
C5 C1 Si1 126.4(6)
C2 C1 Ru1 71.1(4)
C5 C1 Ru1 71.7(4)
Si1 C1 Ru1 115.5(3)
C1 C2 C3 110.6(7)
C1 C2 Ru1 71.7(4)
C3 C2 Ru1 72.4(5)
C1 C2 H2 124.7
C3 C2 H2 124.7
Ru1 C2 H2 124.7
C4 C3 C2 108.3(8)
C4 C3 Ru1 72.3(6)
C2 C3 Ru1 70.2(5)
C4 C3 H3 125.8
C2 C3 H3 125.8
Ru1 C3 H3 125.8
C3 C4 C5 107.5(9)
C3 C4 Ru1 71.5(6)
C5 C4 Ru1 71.4(5)
C3 C4 H4 126.2
C5 C4 H4 126.2
Ru1 C4 H4 126.2
C4 C5 C1 110.1(8)
C4 C5 Ru1 72.0(5)
C1 C5 Ru1 69.9(4)
C4 C5 H5 125.0
C1 C5 H5 125.0
Ru1 C5 H5 125.0
Si1 C6 H6A 109.5
Si1 C6 H6B 109.5
H6A C6 H6B 109.5
Si1 C6 H6C 109.5
H6A C6 H6C 109.5
H6B C6 H6C 109.5
Si1 C7 H7A 109.5
Si1 C7 H7B 109.5
H7A C7 H7B 109.5
Si1 C7 H7C 109.5
H7A C7 H7C 109.5
H7B C7 H7C 109.5
C12 C8 C9 106.7(6)
C12 C8 Si1 119.7(6)
C9 C8 Si1 133.4(6)
C12 C8 Ru2 73.9(5)
C9 C8 Ru2 69.1(5)
Si1 C8 Ru2 126.5(5)
C10 C9 C8 109.2(7)
C10 C9 Ru2 72.0(5)
C8 C9 Ru2 73.8(5)
C10 C9 H9 125.2
C8 C9 H9 125.2
Ru2 C9 H9 125.2
C11 C10 C9 106.9(7)
C11 C10 Ru2 72.1(5)
C9 C10 Ru2 71.2(5)
C11 C10 H10 126.4
C9 C10 H10 126.4
Ru2 C10 H10 126.4
C10 C11 C12 110.7(7)
C10 C11 Ru2 71.6(5)
C12 C11 Ru2 75.8(5)
C10 C11 H11 124.5
C12 C11 H11 124.5
Ru2 C11 H11 124.5
C11 C12 C8 106.5(6)
C11 C12 Ru1 132.6(5)
C8 C12 Ru1 121.0(5)
C11 C12 Ru2 68.2(4)
C8 C12 Ru2 70.0(5)
Ru1 C12 Ru2 127.0(4)
C14 C13 C18 116.8(7)
C14 C13 Ru2 120.8(6)
C18 C13 Ru2 122.2(6)
C15 C14 C13 121.3(8)
C15 C14 H14 119.4
C13 C14 H14 119.4
C16 C15 C14 121.5(8)
C16 C15 H15 119.3
C14 C15 H15 119.3
C15 C16 C17 117.9(8)
C15 C16 H16 121.1
C17 C16 H16 121.1
C18 C17 C16 120.3(8)
C18 C17 H17 119.8
C16 C17 H17 119.8
C17 C18 C13 122.2(8)
C17 C18 H18 118.9
C13 C18 H18 118.9
O1 C19 Ru1 178.1(8)
O2 C20 Ru1 176.1(8)
O3 C21 Ru2 178.4(8)
O4 C22 Ru2 178.4(8)

loop_
_geom_bond_atom_site_label_1
_geom_bond_atom_site_label_2
_geom_bond_distance
Ru1 C20 1.869(10)
Ru1 C19 1.894(9)
Ru1 C12 2.080(7)
Ru1 C2 2.229(8)
Ru1 C1 2.236(7)
Ru1 C3 2.258(9)
Ru1 C5 2.260(8)
Ru1 C4 2.269(9)
Ru2 C21 1.853(9)
Ru2 C22 1.871(9)
Ru2 C13 2.095(8)
Ru2 C9 2.230(9)
Ru2 C10 2.240(9)
Ru2 C11 2.246(8)
Ru2 C8 2.293(9)
Ru2 C12 2.346(8)
Si1 C1 1.814(9)
Si1 C7 1.849(10)
Si1 C8 1.855(8)
Si1 C6 1.878(11)
O1 C19 1.115(11)
O2 C20 1.140(12)
O3 C21 1.163(12)
O4 C22 1.128(11)
C1 C2 1.424(12)
C1 C5 1.481(12)
C2 C3 1.437(13)
C2 H2 0.9800
C3 C4 1.404(13)
C3 H3 0.9800
C4 C5 1.421(13)
C4 H4 0.9800
C5 H5 0.9800
C6 H6A 0.9600
C6 H6B 0.9600
C6 H6C 0.9600
C7 H7A 0.9600
C7 H7B 0.9600
C7 H7C 0.9600
C8 C12 1.438(11)
C8 C9 1.441(12)
C9 C10 1.412(12)
C9 H9 0.9800
C10 C11 1.397(11)
C10 H10 0.9800
C11 C12 1.422(10)
C11 H11 0.9800
C13 C14 1.400(11)
C13 C18 1.401(11)
C14 C15 1.389(11)
C14 H14 0.9300
C15 C16 1.386(13)
C15 H15 0.9300
C16 C17 1.408(13)
C16 H16 0.9300
C17 C18 1.383(13)
C17 H17 0.9300
C18 H18 0.9300

loop_
_geom_torsion_atom_site_label_1
_geom_torsion_atom_site_label_2
_geom_torsion_atom_site_label_3
_geom_torsion_atom_site_label_4
_geom_torsion
C7 Si1 C1 C2 -44.6(8)
C8 Si1 C1 C2 75.5(7)
C6 Si1 C1 C2 -166.9(7)
C7 Si1 C1 C5 144.2(7)
C8 Si1 C1 C5 -95.8(7)
C6 Si1 C1 C5 21.8(8)
C7 Si1 C1 Ru1 -130.6(5)
C8 Si1 C1 Ru1 -10.5(5)
C6 Si1 C1 Ru1 107.1(5)
C20 Ru1 C1 C2 -34.6(7)
C19 Ru1 C1 C2 159.3(5)
C12 Ru1 C1 C2 -116.6(5)
C3 Ru1 C1 C2 36.3(5)
C5 Ru1 C1 C2 111.9(6)
C4 Ru1 C1 C2 76.8(5)
C20 Ru1 C1 C5 -146.5(6)
C19 Ru1 C1 C5 47.4(6)
C12 Ru1 C1 C5 131.5(5)
C2 Ru1 C1 C5 -111.9(6)
C3 Ru1 C1 C5 -75.6(5)
C4 Ru1 C1 C5 -35.1(5)
C20 Ru1 C1 Si1 91.2(6)
C19 Ru1 C1 Si1 -74.9(6)
C12 Ru1 C1 Si1 9.3(4)
C2 Ru1 C1 Si1 125.8(7)
C3 Ru1 C1 Si1 162.1(6)
C5 Ru1 C1 Si1 -122.3(7)
C4 Ru1 C1 Si1 -157.3(5)
C5 C1 C2 C3 2.6(8)
Si1 C1 C2 C3 -170.2(6)
Ru1 C1 C2 C3 -62.4(6)
C5 C1 C2 Ru1 64.9(4)
Si1 C1 C2 Ru1 -107.9(6)
C20 Ru1 C2 C1 156.7(5)
C19 Ru1 C2 C1 -56.3(13)
C12 Ru1 C2 C1 65.0(5)
C3 Ru1 C2 C1 -119.6(7)
C5 Ru1 C2 C1 -41.2(5)
C4 Ru1 C2 C1 -83.1(5)
C20 Ru1 C2 C3 -83.8(6)
C19 Ru1 C2 C3 63.3(13)
C12 Ru1 C2 C3 -175.5(5)
C1 Ru1 C2 C3 119.6(7)
C5 Ru1 C2 C3 78.3(6)
C4 Ru1 C2 C3 36.4(5)
C1 C2 C3 C4 -0.8(11)
Ru1 C2 C3 C4 -62.7(8)
C1 C2 C3 Ru1 61.9(6)
C20 Ru1 C3 C4 -138.5(6)
C19 Ru1 C3 C4 -39.5(8)
C12 Ru1 C3 C4 124.3(7)
C2 Ru1 C3 C4 117.7(8)
C1 Ru1 C3 C4 81.5(6)
C5 Ru1 C3 C4 37.8(6)
C20 Ru1 C3 C2 103.8(6)
C19 Ru1 C3 C2 -157.2(5)
C12 Ru1 C3 C2 6.7(8)
C1 Ru1 C3 C2 -36.1(5)
C5 Ru1 C3 C2 -79.9(5)
C4 Ru1 C3 C2 -117.7(8)
C2 C3 C4 C5 -1.4(12)
Ru1 C3 C4 C5 -62.8(7)
C2 C3 C4 Ru1 61.4(7)
C20 Ru1 C4 C3 51.7(8)
C19 Ru1 C4 C3 150.9(6)
C12 Ru1 C4 C3 -103.7(7)
C2 Ru1 C4 C3 -37.7(6)
C1 Ru1 C4 C3 -79.7(7)
C5 Ru1 C4 C3 -116.5(9)
C20 Ru1 C4 C5 168.2(5)
C19 Ru1 C4 C5 -92.6(6)
C12 Ru1 C4 C5 12.8(9)
C2 Ru1 C4 C5 78.8(6)
C1 Ru1 C4 C5 36.8(5)
C3 Ru1 C4 C5 116.5(9)
C3 C4 C5 C1 3.1(11)
Ru1 C4 C5 C1 -59.8(6)
C3 C4 C5 Ru1 62.8(7)
C2 C1 C5 C4 -3.4(8)
Si1 C1 C5 C4 169.7(6)
Ru1 C1 C5 C4 61.1(6)
C2 C1 C5 Ru1 -64.5(5)
Si1 C1 C5 Ru1 108.6(5)
C20 Ru1 C5 C4 -27.3(12)
C19 Ru1 C5 C4 94.7(6)
C12 Ru1 C5 C4 -172.3(6)
C2 Ru1 C5 C4 -80.3(6)
C1 Ru1 C5 C4 -120.2(7)
C3 Ru1 C5 C4 -37.3(6)
C20 Ru1 C5 C1 92.9(10)
C19 Ru1 C5 C1 -145.1(5)
C12 Ru1 C5 C1 -52.1(5)
C2 Ru1 C5 C1 39.9(4)
C3 Ru1 C5 C1 82.9(5)
C4 Ru1 C5 C1 120.2(7)
C1 Si1 C8 C12 7.7(8)
C7 Si1 C8 C12 123.4(8)
C6 Si1 C8 C12 -109.5(8)
C1 Si1 C8 C9 -178.8(10)
C7 Si1 C8 C9 -63.1(11)
C6 Si1 C8 C9 64.0(11)
C1 Si1 C8 Ru2 -83.8(5)
C7 Si1 C8 Ru2 31.9(7)
C6 Si1 C8 Ru2 159.0(5)
C21 Ru2 C8 C12 -70.5(5)
C22 Ru2 C8 C12 -170.3(4)
C13 Ru2 C8 C12 61.8(8)
C9 Ru2 C8 C12 115.5(7)
C10 Ru2 C8 C12 78.1(5)
C11 Ru2 C8 C12 36.5(4)
C21 Ru2 C8 C9 174.1(5)
C22 Ru2 C8 C9 74.2(5)
C13 Ru2 C8 C9 -53.6(8)
C10 Ru2 C8 C9 -37.3(5)
C11 Ru2 C8 C9 -78.9(5)
C12 Ru2 C8 C9 -115.5(7)
C21 Ru2 C8 Si1 44.9(6)
C22 Ru2 C8 Si1 -55.0(6)
C13 Ru2 C8 Si1 177.2(4)
C9 Ru2 C8 Si1 -129.2(8)
C10 Ru2 C8 Si1 -166.5(7)
C11 Ru2 C8 Si1 151.9(7)
C12 Ru2 C8 Si1 115.4(7)
C12 C8 C9 C10 -1.2(11)
Si1 C8 C9 C10 -175.3(8)
Ru2 C8 C9 C10 63.8(6)
C12 C8 C9 Ru2 -64.9(6)
Si1 C8 C9 Ru2 121.0(9)
C21 Ru2 C9 C10 -127.8(7)
C22 Ru2 C9 C10 127.6(5)
C13 Ru2 C9 C10 35.2(6)
C11 Ru2 C9 C10 -37.8(4)
C8 Ru2 C9 C10 -117.0(7)
C12 Ru2 C9 C10 -79.4(5)
C21 Ru2 C9 C8 -10.8(9)
C22 Ru2 C9 C8 -115.4(5)
C13 Ru2 C9 C8 152.2(4)
C10 Ru2 C9 C8 117.0(7)
C11 Ru2 C9 C8 79.2(5)
C12 Ru2 C9 C8 37.7(4)
C8 C9 C10 C11 -1.2(10)
Ru2 C9 C10 C11 63.7(6)
C8 C9 C10 Ru2 -65.0(6)
C21 Ru2 C10 C11 8.1(9)
C22 Ru2 C10 C11 -178.7(4)
C13 Ru2 C10 C11 94.0(5)
C9 Ru2 C10 C11 -115.6(7)
C8 Ru2 C10 C11 -78.0(5)
C12 Ru2 C10 C11 -36.6(4)
C21 Ru2 C10 C9 123.7(7)
C22 Ru2 C10 C9 -63.1(6)
C13 Ru2 C10 C9 -150.4(5)
C11 Ru2 C10 C9 115.6(7)
C8 Ru2 C10 C9 37.6(5)
C12 Ru2 C10 C9 79.0(5)
C9 C10 C11 C12 3.2(10)
Ru2 C10 C11 C12 66.4(6)
C9 C10 C11 Ru2 -63.1(6)
C21 Ru2 C11 C10 -175.7(5)
C22 Ru2 C11 C10 2.7(9)
C13 Ru2 C11 C10 -86.5(5)
C9 Ru2 C11 C10 38.4(5)
C8 Ru2 C11 C10 81.2(5)
C12 Ru2 C11 C10 117.9(7)
C21 Ru2 C11 C12 66.5(5)
C22 Ru2 C11 C12 -115.2(7)
C13 Ru2 C11 C12 155.6(5)
C9 Ru2 C11 C12 -79.5(5)
C10 Ru2 C11 C12 -117.9(7)
C8 Ru2 C11 C12 -36.6(4)
C10 C11 C12 C8 -3.9(10)
Ru2 C11 C12 C8 59.8(6)
C10 C11 C12 Ru1 175.4(7)
Ru2 C11 C12 Ru1 -120.9(7)
C10 C11 C12 Ru2 -63.7(6)
C9 C8 C12 C11 3.0(10)
Si1 C8 C12 C11 178.1(6)
Ru2 C8 C12 C11 -58.6(6)
C9 C8 C12 Ru1 -176.4(6)
Si1 C8 C12 Ru1 -1.3(11)
Ru2 C8 C12 Ru1 121.9(6)
C9 C8 C12 Ru2 61.7(6)
Si1 C8 C12 Ru2 -123.3(7)
C20 Ru1 C12 C11 38.1(9)
C19 Ru1 C12 C11 -53.3(9)
C2 Ru1 C12 C11 142.8(8)
C1 Ru1 C12 C11 176.2(9)
C3 Ru1 C12 C11 138.6(8)
C5 Ru1 C12 C11 -154.3(8)
C4 Ru1 C12 C11 -162.3(7)
C20 Ru1 C12 C8 -142.7(7)
C19 Ru1 C12 C8 125.9(8)
C2 Ru1 C12 C8 -38.0(8)
C1 Ru1 C12 C8 -4.5(7)
C3 Ru1 C12 C8 -42.1(10)
C5 Ru1 C12 C8 25.0(8)
C4 Ru1 C12 C8 16.9(11)
C20 Ru1 C12 Ru2 -55.4(4)
C19 Ru1 C12 Ru2 -146.8(5)
C2 Ru1 C12 Ru2 49.3(4)
C1 Ru1 C12 Ru2 82.7(4)
C3 Ru1 C12 Ru2 45.2(7)
C5 Ru1 C12 Ru2 112.3(4)
C4 Ru1 C12 Ru2 104.2(7)
C21 Ru2 C12 C11 -123.1(5)
C22 Ru2 C12 C11 134.7(6)
C13 Ru2 C12 C11 -30.0(6)
C9 Ru2 C12 C11 79.4(5)
C10 Ru2 C12 C11 36.9(5)
C8 Ru2 C12 C11 118.1(7)
C21 Ru2 C12 C8 118.8(5)
C22 Ru2 C12 C8 16.6(8)
C13 Ru2 C12 C8 -148.1(5)
C9 Ru2 C12 C8 -38.7(5)
C10 Ru2 C12 C8 -81.2(5)
C11 Ru2 C12 C8 -118.1(7)
C21 Ru2 C12 Ru1 4.5(5)
C22 Ru2 C12 Ru1 -97.6(6)
C13 Ru2 C12 Ru1 97.7(5)
C9 Ru2 C12 Ru1 -153.0(5)
C10 Ru2 C12 Ru1 164.5(5)
C11 Ru2 C12 Ru1 127.6(7)
C8 Ru2 C12 Ru1 -114.3(6)
C21 Ru2 C13 C14 -141.8(7)
C22 Ru2 C13 C14 -51.5(7)
C9 Ru2 C13 C14 46.7(8)
C10 Ru2 C13 C14 66.9(7)
C11 Ru2 C13 C14 103.1(7)
C8 Ru2 C13 C14 81.3(9)
C12 Ru2 C13 C14 120.2(6)
C21 Ru2 C13 C18 42.5(7)
C22 Ru2 C13 C18 132.8(7)
C9 Ru2 C13 C18 -129.0(7)
C10 Ru2 C13 C18 -108.8(7)
C11 Ru2 C13 C18 -72.6(7)
C8 Ru2 C13 C18 -94.5(9)
C12 Ru2 C13 C18 -55.5(8)
C18 C13 C14 C15 0.6(11)
Ru2 C13 C14 C15 -175.3(6)
C13 C14 C15 C16 -1.6(11)
C14 C15 C16 C17 0.5(12)
C15 C16 C17 C18 1.5(12)
C16 C17 C18 C13 -2.5(12)
C14 C13 C18 C17 1.4(12)
Ru2 C13 C18 C17 177.3(6)
C20 Ru1 C19 O1 -85(27)
C12 Ru1 C19 O1 4(27)
C2 Ru1 C19 O1 127(26)
C1 Ru1 C19 O1 86(27)
C3 Ru1 C19 O1 173(26)
C5 Ru1 C19 O1 114(27)
C4 Ru1 C19 O1 151(26)
C19 Ru1 C20 O2 148(12)
C12 Ru1 C20 O2 59(12)
C2 Ru1 C20 O2 -42(12)
C1 Ru1 C20 O2 -21(12)
C3 Ru1 C20 O2 -80(12)
C5 Ru1 C20 O2 -88(12)
C4 Ru1 C20 O2 -107(12)
C22 Ru2 C21 O3 -41(27)
C13 Ru2 C21 O3 46(27)
C9 Ru2 C21 O3 -148(27)
C10 Ru2 C21 O3 133(27)
C11 Ru2 C21 O3 138(27)
C8 Ru2 C21 O3 -155(27)
C12 Ru2 C21 O3 171(100)
C21 Ru2 C22 O4 52(26)
C13 Ru2 C22 O4 -37(26)
C9 Ru2 C22 O4 -158(26)
C10 Ru2 C22 O4 -125(26)
C11 Ru2 C22 O4 -127(25)
C8 Ru2 C22 O4 166(26)
C12 Ru2 C22 O4 156(25)
